data_4316588
loop_
_publ_author_name
'M. Isabel Ortiz'
'M. Laura Soriano'
'M. Pilar Carranza'
'F\'elix A. Jal\'on'
'Jonathan W. Steed'
'Kurt Mereiter'
'Ana M. Rodr\'iguez'
'David Qui\~nonero'
'Pere M. Dey\`a'
'Blanca R. Manzano'

_publ_contact_author
;                                                                               
     'Manzano, BR.'                                     
      Departamento de Quimica Inorganica, Organica y Bioquimica
      Universidad de Castilla-La Mancha
      Facultad de Quimicas
      Avda. C.J. Cela, 10
      13071-Ciudad Real
      Spain
;
_publ_contact_author_email blanca.manzano@uclm.es
_publ_contact_author_phone '+34 926295300'
_publ_section_title
;
 New [2 x 2] Copper(I) Grids as Anion Receptors. Effect of Ligand
 Functionalization on the Ability to Host Counteranions by Hydrogen Bonds
;
_journal_name_full 'Inorganic Chemistry'
_journal_page_first 8828
_journal_page_last 8847
_journal_paper_doi 10.1021/ic1009913
_journal_volume 49
_journal_year 2010
_chemical_formula_moiety 'C40 H36 Cu4 N28, 4(Cl O4)'
_chemical_formula_sum 'C40 H36 Cl4 Cu4 N28 O16'
_chemical_formula_weight 1560.93
_chemical_name_common '899 I135 [Cu4(bpzpm)4](ClO4)4.solv xx1mes2 sqz'
_chemical_name_systematic
; 
[Cu4(bpzpm)4](ClO4)4.solv
;
_space_group_IT_number 12
_symmetry_cell_setting monoclinic
_symmetry_space_group_name_Hall '-C 2y'
_symmetry_space_group_name_H-M 'C 1 2/m 1'
_atom_sites_solution_hydrogens geom
_atom_sites_solution_primary direct
_atom_sites_solution_secondary difmap
_audit_creation_method SHELXL-97
_cell_angle_alpha 90.00
_cell_angle_beta 111.049(1)
_cell_angle_gamma 90.00
_cell_formula_units_Z 4
_cell_length_a 23.3630(13)
_cell_length_b 15.3043(8)
_cell_length_c 20.5706(11)
_cell_measurement_reflns_used 8153
_cell_measurement_temperature 173(2)
_cell_measurement_theta_max 24.38
_cell_measurement_theta_min 2.39
_cell_volume 6864.3(6)
_computing_cell_refinement 'Bruker SAINT'
_computing_data_collection 'Bruker SMART'
_computing_data_reduction 'Bruker SAINT, SADABS, XPREP'
_computing_molecular_graphics 'Bruker SHELXTL'
_computing_publication_material 'Bruker SHELXTL'
_computing_structure_refinement 'SHELXL-97 (Sheldrick, 1997)'
_computing_structure_solution 'SHELXS-97 (Sheldrick, 1997)'
_diffrn_ambient_temperature 173(2)
_diffrn_measured_fraction_theta_full 0.993
_diffrn_measured_fraction_theta_max 0.993
_diffrn_measurement_device_type 'CCD area detector'
_diffrn_measurement_method 'phi and omega scans'
_diffrn_radiation_monochromator graphite
_diffrn_radiation_source 'normal-focus sealed tube'
_diffrn_radiation_type MoK\a
_diffrn_radiation_wavelength 0.71073
_diffrn_reflns_av_R_equivalents 0.0412
_diffrn_reflns_av_sigmaI/netI 0.0370
_diffrn_reflns_limit_h_max 25
_diffrn_reflns_limit_h_min -27
_diffrn_reflns_limit_k_max 18
_diffrn_reflns_limit_k_min -18
_diffrn_reflns_limit_l_max 24
_diffrn_reflns_limit_l_min -24
_diffrn_reflns_number 35071
_diffrn_reflns_theta_full 25.05
_diffrn_reflns_theta_max 25.05
_diffrn_reflns_theta_min 2.12
_diffrn_standards_decay_% 0
_exptl_absorpt_coefficient_mu 1.456
_exptl_absorpt_correction_T_max 1.00
_exptl_absorpt_correction_T_min 0.66
_exptl_absorpt_correction_type multi-scan
_exptl_absorpt_process_details 'program SADABS'
_exptl_crystal_colour orange
_exptl_crystal_density_diffrn 1.510
_exptl_crystal_density_method 'not measured'
_exptl_crystal_description block
_exptl_crystal_F_000 3136
_exptl_crystal_size_max 0.50
_exptl_crystal_size_mid 0.38
_exptl_crystal_size_min 0.28
_refine_diff_density_max 0.871
_refine_diff_density_min -0.848
_refine_diff_density_rms 0.102
_refine_ls_extinction_method none
_refine_ls_goodness_of_fit_ref 1.102
_refine_ls_hydrogen_treatment constr
_refine_ls_matrix_type full
_refine_ls_number_parameters 475
_refine_ls_number_reflns 6288
_refine_ls_number_restraints 0
_refine_ls_restrained_S_all 1.102
_refine_ls_R_factor_all 0.0857
_refine_ls_R_factor_gt 0.0596
_refine_ls_shift/su_max 0.002
_refine_ls_shift/su_mean 0.000
_refine_ls_structure_factor_coef Fsqd
_refine_ls_weighting_details 'calc w=1/[\s^2^(Fo^2^)+(0.1213P)^2^+4.0353P] where P=(Fo^2^+2Fc^2^)/3'
_refine_ls_weighting_scheme calc
_refine_ls_wR_factor_gt 0.1737
_refine_ls_wR_factor_ref 0.1924
_reflns_number_gt 4410
_reflns_number_total 6288
_reflns_threshold_expression >2sigma(I)
_cod_data_source_file ic1009913_si_002_2.cif
_cod_data_source_block 3sqz
_cod_depositor_comments
;
The following automatic conversions were performed:

'_symmetry_cell_setting' value 'Monoclinic' changed to 'monoclinic'
according to the built-in table from CIF Core dictionary named
'cif_core.dic' version 2.4.1 from 2010-06-29.

Automatic conversion script
Id: cif_fix_values 1646 2011-03-28 12:23:43Z adriana 
;
_cod_database_code 4316588

loop_
_symmetry_equiv_pos_as_xyz
'x, y, z'
'-x, y, -z'
'x+1/2, y+1/2, z'
'-x+1/2, y+1/2, -z'
'-x, -y, -z'
'x, -y, z'
'-x+1/2, -y+1/2, -z'
'x+1/2, -y+1/2, z'

loop_
_atom_site_label
_atom_site_type_symbol
_atom_site_fract_x
_atom_site_fract_y
_atom_site_fract_z
_atom_site_U_iso_or_equiv
_atom_site_adp_type
_atom_site_occupancy
_atom_site_symmetry_multiplicity
_atom_site_calc_flag
_atom_site_refinement_flags
_atom_site_disorder_assembly
_atom_site_disorder_group
Cu1 Cu 0.14175(3) 0.20382(4) 0.30018(3) 0.0526(2) Uani 1 1 d . B .
Cu2 Cu 0.37593(3) 0.19852(4) 0.22554(3) 0.0612(2) Uani 1 1 d . B .
N11 N 0.08167(17) 0.2691(3) 0.2209(2) 0.0567(10) Uani 1 1 d . . .
N12 N 0.10801(18) 0.3018(3) 0.1753(3) 0.0617(12) Uani 1 1 d . B .
N21 N 0.16185(18) 0.2315(3) 0.4014(2) 0.0540(10) Uani 1 1 d . . .
N22 N 0.16520(18) 0.1588(3) 0.4402(2) 0.0536(10) Uani 1 1 d . B .
N23 N 0.14851(17) 0.0781(2) 0.34105(19) 0.0476(9) Uani 1 1 d . . .
N13 N 0.19480(16) 0.2277(2) 0.2407(2) 0.0475(9) Uani 1 1 d . . .
N31 N 0.44326(18) 0.2289(3) 0.3165(2) 0.0580(11) Uani 1 1 d . . .
N32 N 0.47441(15) 0.1574(2) 0.35041(19) 0.0428(8) Uani 1 1 d . . .
N33 N 0.41088(16) 0.0772(3) 0.25910(18) 0.0508(9) Uani 1 1 d . . .
N14 N 0.28501(16) 0.2234(2) 0.2119(2) 0.0476(9) Uani 1 1 d . . .
N15 N 0.29005(19) 0.2892(3) 0.1137(2) 0.0626(12) Uani 1 1 d . . .
N16 N 0.34785(17) 0.2526(4) 0.1322(2) 0.0679(13) Uani 1 1 d . B .
N17 N 0.28030(18) 0.1518(3) 0.30784(19) 0.0533(10) Uani 1 1 d . . .
H17A H 0.3182 0.1337 0.3170 0.064 Uiso 1 1 calc R B .
H17B H 0.2605 0.1367 0.3353 0.064 Uiso 1 1 calc R . .
C11 C 0.0268(2) 0.3052(4) 0.2009(3) 0.0692(15) Uani 1 1 d . B .
H11A H -0.0024 0.2945 0.2223 0.083 Uiso 1 1 calc R . .
C12 C 0.0168(3) 0.3611(4) 0.1445(4) 0.0834(19) Uani 1 1 d . . .
H12A H -0.0190 0.3945 0.1212 0.100 Uiso 1 1 calc R B .
C13 C 0.0689(2) 0.3579(4) 0.1296(3) 0.0805(18) Uani 1 1 d . B .
H13A H 0.0765 0.3893 0.0937 0.097 Uiso 1 1 calc R . .
C14 C 0.1682(2) 0.2759(3) 0.1847(3) 0.0551(12) Uani 1 1 d . B .
C15 C 0.1956(2) 0.3004(4) 0.1389(3) 0.0632(15) Uani 1 1 d . . .
H15A H 0.1753 0.3355 0.0992 0.076 Uiso 1 1 calc R B .
C16 C 0.2554(2) 0.2701(4) 0.1545(3) 0.0583(13) Uani 1 1 d . B .
C17 C 0.2765(3) 0.3353(5) 0.0540(3) 0.088(2) Uani 1 1 d . B .
H17C H 0.2395 0.3659 0.0303 0.106 Uiso 1 1 calc R . .
C18 C 0.3260(3) 0.3297(6) 0.0341(4) 0.105(3) Uani 1 1 d . . .
H18A H 0.3308 0.3564 -0.0053 0.127 Uiso 1 1 calc R B .
C19 C 0.3671(3) 0.2781(5) 0.0822(3) 0.090(2) Uani 1 1 d . B .
H19A H 0.4057 0.2620 0.0801 0.108 Uiso 1 1 calc R . .
C110 C 0.25316(19) 0.2017(3) 0.2527(2) 0.0444(10) Uani 1 1 d . B .
C21 C 0.1691(3) 0.2980(3) 0.4452(3) 0.0644(14) Uani 1 1 d . B .
H21A H 0.1691 0.3578 0.4328 0.077 Uiso 1 1 calc R . .
C22 C 0.1766(3) 0.2685(4) 0.5106(3) 0.0756(17) Uani 1 1 d . . .
H22A H 0.1818 0.3036 0.5504 0.091 Uiso 1 1 calc R B .
C23 C 0.1752(3) 0.1800(4) 0.5081(3) 0.0656(14) Uani 1 1 d . B .
H23A H 0.1802 0.1409 0.5456 0.079 Uiso 1 1 calc R . .
C26 C 0.1442(3) 0.0000 0.3091(3) 0.0483(15) Uani 1 2 d S . .
C25 C 0.1645(3) 0.0000 0.4466(3) 0.0586(18) Uani 1 2 d S . .
H25A H 0.1713 0.0000 0.4950 0.070 Uiso 1 2 calc SR B .
N24 N 0.1345(3) 0.0000 0.2414(3) 0.0651(17) Uani 1 2 d S . .
H24A H 0.1311 -0.0498 0.2189 0.078 Uiso 0.50 1 calc PR B .
H24B H 0.1315 0.0498 0.2190 0.078 Uiso 0.50 1 calc PR . .
C24 C 0.1593(2) 0.0765(3) 0.4091(2) 0.0486(10) Uani 1 1 d . B .
C31 C 0.4680(3) 0.2948(3) 0.3598(3) 0.0686(15) Uani 1 1 d . . .
H31A H 0.4556 0.3540 0.3504 0.082 Uiso 1 1 calc R . .
C32 C 0.5144(2) 0.2666(3) 0.4205(3) 0.0644(14) Uani 1 1 d . . .
H32A H 0.5387 0.3016 0.4585 0.077 Uiso 1 1 calc R . .
C33 C 0.5174(2) 0.1793(3) 0.4139(3) 0.0528(11) Uani 1 1 d . . .
H33A H 0.5442 0.1404 0.4469 0.063 Uiso 1 1 calc R . .
C36 C 0.3909(3) 0.0000 0.2295(3) 0.0624(19) Uani 1 2 d S . .
C34 C 0.45687(16) 0.0755(3) 0.3206(2) 0.0411(10) Uani 1 1 d . . .
C35 C 0.4843(3) 0.0000 0.3534(3) 0.0401(13) Uani 1 2 d S . .
H35A H 0.5194 0.0000 0.3951 0.048 Uiso 1 2 calc SR . .
N34 N 0.3461(4) 0.0000 0.1664(4) 0.124(4) Uani 1 2 d S . .
H34A H 0.3310 -0.0498 0.1460 0.148 Uiso 0.50 1 calc PR . .
H34B H 0.3319 0.0498 0.1454 0.148 Uiso 0.50 1 calc PR . .
Cl1 Cl 0.36440(6) 0.0000 0.44223(7) 0.0380(3) Uani 1 2 d S . .
O11 O 0.38764(14) 0.0766(2) 0.42051(17) 0.0539(8) Uani 1 1 d . . .
O12 O 0.3835(2) 0.0000 0.5169(2) 0.0574(12) Uani 1 2 d S . .
O13 O 0.29864(18) 0.0000 0.4125(2) 0.0544(11) Uani 1 2 d S . .
Cl2 Cl 0.12687(9) 0.5000 0.00007(11) 0.0668(5) Uani 1 2 d S . .
O21 O 0.1383(2) 0.4228(3) -0.0300(2) 0.1023(15) Uani 1 1 d . . .
O22 O 0.1634(4) 0.5000 0.0725(3) 0.112(3) Uani 1 2 d S . .
O23 O 0.0658(3) 0.5000 -0.0042(4) 0.103(2) Uani 1 2 d S . .
Cl3 Cl 0.1737(2) 0.0000 0.0907(3) 0.0658(13) Uani 0.646(10) 2 d SP . .
O31 O 0.1745(3) 0.0739(3) 0.1272(2) 0.1021(15) Uani 1 1 d . . .
O32 O 0.1194(4) 0.0000 0.0322(5) 0.085(3) Uani 0.646(10) 2 d SP . .
O33 O 0.2273(3) 0.0000 0.0702(4) 0.119(3) Uani 1 2 d S . .
Cl3' Cl 0.2074(5) 0.0000 0.1300(5) 0.071(3) Uani 0.354(10) 2 d SP . 2
O32' O 0.2560(12) 0.0000 0.1979(10) 0.118(8) Uani 0.354(10) 2 d SP . 2
Cl4 Cl 0.4639(4) 0.5000 0.4747(9) 0.180(5) Uani 0.604(6) 2 d SP . .
O41 O 0.5038(9) 0.5000 0.4408(14) 0.280(9) Uani 1.207(13) 2 d SP . .
O42 O 0.4306(8) 0.4274(6) 0.4578(7) 0.182(6) Uani 0.604(6) 1 d P . .
Cl4' Cl 0.1790(4) 0.5000 0.3276(4) 0.094(2) Uani 0.396(6) 2 d SP . .
O41' O 0.2255(9) 0.5000 0.3915(8) 0.130(8) Uani 0.396(6) 2 d SP . .
O42' O 0.168(2) 0.5000 0.242(4) 0.38(4) Uiso 0.67(9) 2 d SP . .
O43' O 0.1930(16) 0.430(3) 0.304(2) 0.31(3) Uiso 0.51(5) 1 d P . .
O42" O 0.1184(9) 0.5000 0.3147(10) 0.291(13) Uiso 1.19(5) 2 d SP . .

loop_
_atom_site_aniso_label
_atom_site_aniso_U_11
_atom_site_aniso_U_22
_atom_site_aniso_U_33
_atom_site_aniso_U_23
_atom_site_aniso_U_13
_atom_site_aniso_U_12
Cu1 0.0557(4) 0.0503(4) 0.0555(4) 0.0061(3) 0.0244(3) 0.0034(2)
Cu2 0.0445(3) 0.0759(5) 0.0608(4) 0.0260(3) 0.0160(3) 0.0140(3)
N11 0.041(2) 0.060(2) 0.065(3) 0.003(2) 0.0138(18) 0.0041(18)
N12 0.038(2) 0.065(3) 0.078(3) 0.023(2) 0.015(2) 0.0053(18)
N21 0.055(2) 0.047(2) 0.058(2) -0.008(2) 0.0174(18) 0.0061(18)
N22 0.062(2) 0.055(3) 0.048(2) -0.0087(19) 0.0250(18) -0.0012(19)
N23 0.061(2) 0.041(2) 0.046(2) -0.0014(17) 0.0257(17) 0.0005(17)
N13 0.046(2) 0.040(2) 0.052(2) 0.0129(17) 0.0124(17) 0.0053(16)
N31 0.052(2) 0.045(2) 0.074(3) 0.017(2) 0.019(2) 0.0095(19)
N32 0.0362(17) 0.040(2) 0.052(2) 0.0058(17) 0.0152(16) 0.0034(14)
N33 0.0457(19) 0.061(2) 0.039(2) 0.0052(18) 0.0072(16) 0.0017(18)
N14 0.0418(19) 0.049(2) 0.049(2) 0.0188(17) 0.0125(16) 0.0072(16)
N15 0.048(2) 0.081(3) 0.062(3) 0.033(2) 0.0226(19) 0.010(2)
N16 0.039(2) 0.097(4) 0.067(3) 0.033(3) 0.0193(19) 0.012(2)
N17 0.056(2) 0.058(2) 0.047(2) 0.0203(19) 0.0197(17) 0.0197(19)
C11 0.044(3) 0.081(4) 0.080(4) -0.005(3) 0.020(3) 0.008(2)
C12 0.053(3) 0.083(4) 0.108(5) 0.034(4) 0.022(3) 0.021(3)
C13 0.045(3) 0.091(4) 0.097(4) 0.044(4) 0.015(3) 0.023(3)
C14 0.040(2) 0.054(3) 0.064(3) 0.016(2) 0.010(2) 0.012(2)
C15 0.041(2) 0.081(4) 0.066(3) 0.040(3) 0.018(2) 0.010(2)
C16 0.045(2) 0.063(3) 0.061(3) 0.026(3) 0.011(2) 0.006(2)
C17 0.058(3) 0.124(5) 0.080(4) 0.064(4) 0.022(3) 0.018(3)
C18 0.078(4) 0.148(7) 0.103(5) 0.070(5) 0.047(4) 0.022(4)
C19 0.062(3) 0.141(6) 0.078(4) 0.053(4) 0.040(3) 0.022(4)
C110 0.044(2) 0.035(2) 0.048(3) 0.0068(18) 0.0089(19) 0.0061(17)
C21 0.062(3) 0.049(3) 0.083(4) -0.016(3) 0.027(3) 0.006(2)
C22 0.070(3) 0.086(4) 0.070(4) -0.032(3) 0.024(3) 0.005(3)
C23 0.076(3) 0.071(4) 0.053(3) -0.018(3) 0.026(3) 0.001(3)
C26 0.065(4) 0.043(4) 0.043(4) 0.000 0.027(3) 0.000
C25 0.085(5) 0.059(4) 0.036(3) 0.000 0.027(3) 0.000
N24 0.106(5) 0.052(4) 0.041(3) 0.000 0.031(3) 0.000
C24 0.061(3) 0.044(3) 0.043(3) -0.003(2) 0.021(2) 0.001(2)
C31 0.063(3) 0.044(3) 0.097(4) 0.004(3) 0.026(3) 0.003(2)
C32 0.061(3) 0.041(3) 0.085(4) -0.005(3) 0.018(3) -0.003(2)
C33 0.041(2) 0.053(3) 0.058(3) 0.004(2) 0.010(2) 0.001(2)
C36 0.060(4) 0.081(6) 0.034(4) 0.000 0.002(3) 0.000
C34 0.0299(18) 0.056(3) 0.038(2) 0.005(2) 0.0134(16) 0.0018(18)
C35 0.036(3) 0.039(3) 0.041(3) 0.000 0.009(2) 0.000
N34 0.149(8) 0.113(7) 0.047(4) 0.000 -0.040(5) 0.000
Cl1 0.0372(7) 0.0318(7) 0.0393(7) 0.000 0.0068(5) 0.000
O11 0.0548(17) 0.0381(17) 0.069(2) 0.0099(15) 0.0227(15) 0.0010(14)
O12 0.058(3) 0.060(3) 0.044(3) 0.000 0.005(2) 0.000
O13 0.034(2) 0.061(3) 0.059(3) 0.000 0.0055(19) 0.000
Cl2 0.0637(11) 0.0568(11) 0.0745(13) 0.000 0.0184(9) 0.000
O21 0.101(3) 0.089(3) 0.097(3) -0.027(3) 0.011(3) 0.019(3)
O22 0.155(7) 0.060(4) 0.079(4) 0.000 -0.010(4) 0.000
O23 0.108(5) 0.089(5) 0.121(6) 0.000 0.052(4) 0.000
Cl3 0.071(2) 0.080(2) 0.045(3) 0.000 0.020(2) 0.000
O31 0.162(5) 0.074(3) 0.082(3) 0.016(3) 0.057(3) 0.003(3)
O32 0.051(4) 0.125(9) 0.071(6) 0.000 0.013(4) 0.000
O33 0.073(4) 0.201(9) 0.090(5) 0.000 0.040(4) 0.000
Cl3' 0.101(6) 0.074(4) 0.044(5) 0.000 0.031(5) 0.000
O32' 0.16(2) 0.135(19) 0.062(11) 0.000 0.047(12) 0.000
Cl4 0.154(6) 0.061(3) 0.371(15) 0.000 0.148(9) 0.000
O41 0.220(16) 0.178(13) 0.47(3) 0.000 0.15(2) 0.000
O42 0.334(18) 0.044(5) 0.227(13) 0.010(6) 0.173(13) -0.005(8)
Cl4' 0.124(6) 0.075(4) 0.095(5) 0.000 0.052(4) 0.000
O41' 0.113(14) 0.21(2) 0.037(8) 0.000 -0.012(8) 0.000

loop_
_atom_type_symbol
_atom_type_description
_atom_type_scat_dispersion_real
_atom_type_scat_dispersion_imag
_atom_type_scat_source
C C 0.0033 0.0016 'International Tables Vol C Tables 4.2.6.8 and 6.1.1.4'
H H 0.0000 0.0000 'International Tables Vol C Tables 4.2.6.8 and 6.1.1.4'
N N 0.0061 0.0033 'International Tables Vol C Tables 4.2.6.8 and 6.1.1.4'
O O 0.0106 0.0060 'International Tables Vol C Tables 4.2.6.8 and 6.1.1.4'
Cl Cl 0.1484 0.1585 'International Tables Vol C Tables 4.2.6.8 and 6.1.1.4'
Cu Cu 0.3201 1.2651 'International Tables Vol C Tables 4.2.6.8 and 6.1.1.4'

loop_
_geom_angle_atom_site_label_1
_geom_angle_atom_site_label_2
_geom_angle_atom_site_label_3
_geom_angle
_geom_angle_site_symmetry_1
_geom_angle_site_symmetry_3
_geom_angle_publ_flag
N11 Cu1 N21 125.16(17) . . ?
N11 Cu1 N13 79.79(15) . . ?
N21 Cu1 N13 127.67(16) . . ?
N11 Cu1 N23 136.16(16) . . ?
N21 Cu1 N23 79.65(15) . . ?
N13 Cu1 N23 115.37(14) . . ?
N16 Cu2 N31 132.89(19) . . ?
N16 Cu2 N33 131.45(19) . . ?
N31 Cu2 N33 79.19(15) . . ?
N16 Cu2 N14 79.94(15) . . ?
N31 Cu2 N14 120.13(16) . . ?
N33 Cu2 N14 118.49(15) . . ?
C11 N11 N12 104.8(4) . . ?
C11 N11 Cu1 141.7(4) . . ?
N12 N11 Cu1 112.4(3) . . ?
C13 N12 N11 110.1(4) . . ?
C13 N12 C14 131.8(5) . . ?
N11 N12 C14 118.1(4) . . ?
C21 N21 N22 105.3(4) . . ?
C21 N21 Cu1 142.1(4) . . ?
N22 N21 Cu1 112.3(3) . . ?
N21 N22 C23 111.0(4) . . ?
N21 N22 C24 119.7(4) . . ?
C23 N22 C24 129.3(4) . . ?
C24 N23 C26 116.7(4) . . ?
C24 N23 Cu1 113.6(3) . . ?
C26 N23 Cu1 129.7(3) . . ?
C14 N13 C110 116.7(4) . . ?
C14 N13 Cu1 114.9(3) . . ?
C110 N13 Cu1 128.3(3) . . ?
C31 N31 N32 104.0(4) . . ?
C31 N31 Cu2 143.2(3) . . ?
N32 N31 Cu2 112.7(3) . . ?
C33 N32 N31 111.4(4) . . ?
C33 N32 C34 129.7(4) . . ?
N31 N32 C34 118.7(4) . . ?
C34 N33 C36 116.5(4) . . ?
C34 N33 Cu2 115.2(3) . . ?
C36 N33 Cu2 128.2(3) . . ?
C16 N14 C110 117.0(4) . . ?
C16 N14 Cu2 113.4(3) . . ?
C110 N14 Cu2 129.7(3) . . ?
C17 N15 N16 110.3(4) . . ?
C17 N15 C16 131.4(4) . . ?
N16 N15 C16 118.1(4) . . ?
C19 N16 N15 103.7(4) . . ?
C19 N16 Cu2 142.6(4) . . ?
N15 N16 Cu2 112.9(3) . . ?
C110 N17 H17A 120.0 . . ?
C110 N17 H17B 120.0 . . ?
H17A N17 H17B 120.0 . . ?
N11 C11 C12 111.8(5) . . ?
N11 C11 H11A 124.1 . . ?
C12 C11 H11A 124.1 . . ?
C13 C12 C11 105.7(5) . . ?
C13 C12 H12A 127.1 . . ?
C11 C12 H12A 127.1 . . ?
N12 C13 C12 107.6(5) . . ?
N12 C13 H13A 126.2 . . ?
C12 C13 H13A 126.2 . . ?
N13 C14 C15 124.3(4) . . ?
N13 C14 N12 114.3(4) . . ?
C15 C14 N12 121.4(4) . . ?
C14 C15 C16 115.3(4) . . ?
C14 C15 H15A 122.3 . . ?
C16 C15 H15A 122.3 . . ?
N14 C16 N15 114.5(4) . . ?
N14 C16 C15 122.6(5) . . ?
N15 C16 C15 122.8(4) . . ?
C18 C17 N15 107.1(5) . . ?
C18 C17 H17C 126.5 . . ?
N15 C17 H17C 126.5 . . ?
C17 C18 C19 105.9(5) . . ?
C17 C18 H18A 127.1 . . ?
C19 C18 H18A 127.1 . . ?
N16 C19 C18 112.9(5) . . ?
N16 C19 H19A 123.5 . . ?
C18 C19 H19A 123.5 . . ?
N17 C110 N14 118.3(4) . . ?
N17 C110 N13 117.7(4) . . ?
N14 C110 N13 124.0(4) . . ?
N21 C21 C22 110.6(5) . . ?
N21 C21 H21A 124.7 . . ?
C22 C21 H21A 124.7 . . ?
C23 C22 C21 107.4(5) . . ?
C23 C22 H22A 126.3 . . ?
C21 C22 H22A 126.3 . . ?
C22 C23 N22 105.6(5) . . ?
C22 C23 H23A 127.2 . . ?
N22 C23 H23A 127.2 . . ?
N24 C26 N23 117.8(3) . 6 ?
N24 C26 N23 117.8(3) . . ?
N23 C26 N23 124.5(5) 6 . ?
C24 C25 C24 115.6(6) 6 . ?
C24 C25 H25A 122.2 6 . ?
C24 C25 H25A 122.2 . . ?
C26 N24 H24A 120.0 . . ?
C26 N24 H24B 120.0 . . ?
H24A N24 H24B 120.0 . . ?
N23 C24 C25 123.2(4) . . ?
N23 C24 N22 114.6(4) . . ?
C25 C24 N22 122.2(4) . . ?
N31 C31 C32 112.0(5) . . ?
N31 C31 H31A 124.0 . . ?
C32 C31 H31A 124.0 . . ?
C33 C32 C31 105.6(5) . . ?
C33 C32 H32A 127.2 . . ?
C31 C32 H32A 127.2 . . ?
C32 C33 N32 106.9(4) . . ?
C32 C33 H33A 126.5 . . ?
N32 C33 H33A 126.5 . . ?
N33 C36 N33 124.6(6) 6 . ?
N33 C36 N34 117.7(3) 6 . ?
N33 C36 N34 117.7(3) . . ?
N33 C34 C35 123.8(4) . . ?
N33 C34 N32 114.2(4) . . ?
C35 C34 N32 122.0(4) . . ?
C34 C35 C34 114.4(5) 6 . ?
C34 C35 H35A 122.8 6 . ?
C34 C35 H35A 122.8 . . ?
C36 N34 H34A 120.0 . . ?
C36 N34 H34B 120.0 . . ?
H34A N34 H34B 120.0 . . ?
O12 Cl1 O11 109.10(17) . 6 ?
O12 Cl1 O11 109.10(18) . . ?
O11 Cl1 O11 110.2(3) 6 . ?
O12 Cl1 O13 109.2(3) . . ?
O11 Cl1 O13 109.63(17) 6 . ?
O11 Cl1 O13 109.63(17) . . ?
O23 Cl2 O21 108.9(3) . . ?
O23 Cl2 O21 108.9(3) . 6_565 ?
O21 Cl2 O21 114.7(5) . 6_565 ?
O23 Cl2 O22 106.2(5) . . ?
O21 Cl2 O22 108.9(3) . . ?
O21 Cl2 O22 108.9(3) 6_565 . ?
O31 Cl3 O31 113.1(5) . 6 ?
O31 Cl3 O32 107.7(4) . . ?
O31 Cl3 O32 107.7(4) 6 . ?
O31 Cl3 O33 108.7(3) . . ?
O31 Cl3 O33 108.7(3) 6 . ?
O32 Cl3 O33 111.1(6) . . ?
O31 Cl3' O31 112.9(8) 6 . ?
O31 Cl3' O32' 106.1(7) 6 . ?
O31 Cl3' O32' 106.1(7) . . ?
O31 Cl3' O33 108.1(5) 6 . ?
O31 Cl3' O33 108.1(5) . . ?
O32' Cl3' O33 115.7(11) . . ?
O42 Cl4 O42 113.6(15) . 6_565 ?
O42 Cl4 O41 108.2(13) . . ?
O42 Cl4 O41 108.2(13) 6_565 . ?
O42 Cl4 O41 106.5(11) . 5_666 ?
O42 Cl4 O41 106.5(11) 6_565 5_666 ?
O41 Cl4 O41 114.2(16) . 5_666 ?
O43' Cl4' O43' 115(4) 6_565 . ?
O43' Cl4' O41' 98(2) 6_565 . ?
O43' Cl4' O41' 98(2) . . ?
O43' Cl4' O42" 108.9(16) 6_565 . ?
O43' Cl4' O42" 108.9(16) . . ?
O41' Cl4' O42" 127.2(13) . . ?
O41' Cl4' O42' 140.7(18) . . ?
O42" Cl4' O42' 92.1(18) . . ?

loop_
_geom_bond_atom_site_label_1
_geom_bond_atom_site_label_2
_geom_bond_distance
_geom_bond_site_symmetry_2
_geom_bond_publ_flag
Cu1 N11 1.996(4) . ?
Cu1 N21 2.009(4) . ?
Cu1 N13 2.062(4) . ?
Cu1 N23 2.083(4) . ?
Cu2 N16 1.974(4) . ?
Cu2 N31 2.019(4) . ?
Cu2 N33 2.045(4) . ?
Cu2 N14 2.075(4) . ?
N11 C11 1.319(6) . ?
N11 N12 1.386(6) . ?
N12 C13 1.357(6) . ?
N12 C14 1.406(6) . ?
N21 C21 1.330(6) . ?
N21 N22 1.354(6) . ?
N22 C23 1.369(6) . ?
N22 C24 1.397(6) . ?
N23 C24 1.330(6) . ?
N23 C26 1.351(5) . ?
N13 C14 1.321(6) . ?
N13 C110 1.355(5) . ?
N31 C31 1.333(7) . ?
N31 N32 1.359(5) . ?
N32 C33 1.373(6) . ?
N32 C34 1.391(6) . ?
N33 C34 1.334(5) . ?
N33 C36 1.335(5) . ?
N14 C16 1.340(6) . ?
N14 C110 1.347(6) . ?
N15 C17 1.353(6) . ?
N15 N16 1.383(5) . ?
N15 C16 1.391(6) . ?
N16 C19 1.321(7) . ?
N17 C110 1.325(5) . ?
N17 H17A 0.8800 . ?
N17 H17B 0.8800 . ?
C11 C12 1.391(8) . ?
C11 H11A 0.9500 . ?
C12 C13 1.357(8) . ?
C12 H12A 0.9500 . ?
C13 H13A 0.9500 . ?
C14 C15 1.368(7) . ?
C15 C16 1.395(7) . ?
C15 H15A 0.9500 . ?
C17 C18 1.359(9) . ?
C17 H17C 0.9500 . ?
C18 C19 1.357(9) . ?
C18 H18A 0.9500 . ?
C19 H19A 0.9500 . ?
C21 C22 1.369(9) . ?
C21 H21A 0.9500 . ?
C22 C23 1.355(9) . ?
C22 H22A 0.9500 . ?
C23 H23A 0.9500 . ?
C26 N24 1.328(8) . ?
C26 N23 1.351(5) 6 ?
C25 C24 1.384(6) 6 ?
C25 C24 1.384(6) . ?
C25 H25A 0.9500 . ?
N24 H24A 0.8800 . ?
N24 H24B 0.8800 . ?
C31 C32 1.395(8) . ?
C31 H31A 0.9500 . ?
C32 C33 1.347(7) . ?
C32 H32A 0.9500 . ?
C33 H33A 0.9500 . ?
C36 N33 1.335(5) 6 ?
C36 N34 1.344(9) . ?
C34 C35 1.375(5) . ?
C35 C34 1.375(5) 6 ?
C35 H35A 0.9500 . ?
N34 H34A 0.8800 . ?
N34 H34B 0.8800 . ?
Cl1 O12 1.437(5) . ?
Cl1 O11 1.429(3) 6 ?
Cl1 O11 1.429(3) . ?
Cl1 O13 1.435(4) . ?
Cl2 O23 1.397(7) . ?
Cl2 O21 1.403(5) . ?
Cl2 O21 1.403(5) 6_565 ?
Cl2 O22 1.427(7) . ?
Cl3 Cl3' 0.903(8) . ?
Cl3 O31 1.355(5) . ?
Cl3 O31 1.355(5) 6 ?
Cl3 O32 1.400(10) . ?
Cl3 O33 1.455(7) . ?
O31 Cl3' 1.357(7) . ?
O33 Cl3' 1.463(9) . ?
Cl3' O31 1.357(7) 6 ?
Cl3' O32' 1.45(2) . ?
Cl4 O42 1.328(13) . ?
Cl4 O42 1.328(13) 6_565 ?
Cl4 O41 1.350(19) . ?
Cl4 O41 1.63(2) 5_666 ?
Cl4 Cl4 1.63(2) 5_666 ?
O41 Cl4 1.63(2) 5_666 ?
Cl4' O43' 1.27(4) 6_565 ?
Cl4' O43' 1.27(4) . ?
Cl4' O41' 1.372(16) . ?
Cl4' O42" 1.344(19) . ?
Cl4' O42' 1.68(7) . ?
O42' O43' 1.60(4) 6_565 ?
O42' O43' 1.60(4) . ?

loop_
_geom_torsion_atom_site_label_1
_geom_torsion_atom_site_label_2
_geom_torsion_atom_site_label_3
_geom_torsion_atom_site_label_4
_geom_torsion
_geom_torsion_site_symmetry_1
_geom_torsion_site_symmetry_2
_geom_torsion_site_symmetry_3
_geom_torsion_site_symmetry_4
_geom_torsion_publ_flag
N21 Cu1 N11 C11 -41.9(7) . . . . ?
N13 Cu1 N11 C11 -171.2(6) . . . . ?
N23 Cu1 N11 C11 72.6(7) . . . . ?
N21 Cu1 N11 N12 122.9(3) . . . . ?
N13 Cu1 N11 N12 -6.3(3) . . . . ?
N23 Cu1 N11 N12 -122.5(3) . . . . ?
C11 N11 N12 C13 1.0(6) . . . . ?
Cu1 N11 N12 C13 -169.3(4) . . . . ?
C11 N11 N12 C14 178.7(5) . . . . ?
Cu1 N11 N12 C14 8.4(6) . . . . ?
N11 Cu1 N21 C21 -36.6(6) . . . . ?
N13 Cu1 N21 C21 69.0(6) . . . . ?
N23 Cu1 N21 C21 -176.8(6) . . . . ?
N11 Cu1 N21 N22 136.5(3) . . . . ?
N13 Cu1 N21 N22 -117.9(3) . . . . ?
N23 Cu1 N21 N22 -3.7(3) . . . . ?
C21 N21 N22 C23 -0.7(5) . . . . ?
Cu1 N21 N22 C23 -176.3(3) . . . . ?
C21 N21 N22 C24 -179.9(4) . . . . ?
Cu1 N21 N22 C24 4.5(5) . . . . ?
N11 Cu1 N23 C24 -128.2(3) . . . . ?
N21 Cu1 N23 C24 2.7(3) . . . . ?
N13 Cu1 N23 C24 129.7(3) . . . . ?
N11 Cu1 N23 C26 52.6(5) . . . . ?
N21 Cu1 N23 C26 -176.5(5) . . . . ?
N13 Cu1 N23 C26 -49.6(5) . . . . ?
N11 Cu1 N13 C14 3.8(4) . . . . ?
N21 Cu1 N13 C14 -123.1(4) . . . . ?
N23 Cu1 N13 C14 140.4(3) . . . . ?
N11 Cu1 N13 C110 -177.5(4) . . . . ?
N21 Cu1 N13 C110 55.7(4) . . . . ?
N23 Cu1 N13 C110 -40.9(4) . . . . ?
N16 Cu2 N31 C31 47.0(7) . . . . ?
N33 Cu2 N31 C31 -175.1(7) . . . . ?
N14 Cu2 N31 C31 -58.3(7) . . . . ?
N16 Cu2 N31 N32 -138.2(3) . . . . ?
N33 Cu2 N31 N32 -0.3(3) . . . . ?
N14 Cu2 N31 N32 116.5(3) . . . . ?
C31 N31 N32 C33 0.4(5) . . . . ?
Cu2 N31 N32 C33 -176.4(3) . . . . ?
C31 N31 N32 C34 176.1(4) . . . . ?
Cu2 N31 N32 C34 -0.7(5) . . . . ?
N16 Cu2 N33 C34 140.3(3) . . . . ?
N31 Cu2 N33 C34 1.2(3) . . . . ?
N14 Cu2 N33 C34 -117.3(3) . . . . ?
N16 Cu2 N33 C36 -44.4(6) . . . . ?
N31 Cu2 N33 C36 176.5(5) . . . . ?
N14 Cu2 N33 C36 57.9(5) . . . . ?
N16 Cu2 N14 C16 -7.1(4) . . . . ?
N31 Cu2 N14 C16 127.0(4) . . . . ?
N33 Cu2 N14 C16 -139.1(4) . . . . ?
N16 Cu2 N14 C110 174.9(5) . . . . ?
N31 Cu2 N14 C110 -50.9(5) . . . . ?
N33 Cu2 N14 C110 43.0(5) . . . . ?
C17 N15 N16 C19 -0.3(7) . . . . ?
C16 N15 N16 C19 176.3(6) . . . . ?
C17 N15 N16 Cu2 171.8(5) . . . . ?
C16 N15 N16 Cu2 -11.7(6) . . . . ?
N31 Cu2 N16 C19 54.8(10) . . . . ?
N33 Cu2 N16 C19 -63.8(9) . . . . ?
N14 Cu2 N16 C19 176.9(9) . . . . ?
N31 Cu2 N16 N15 -112.3(4) . . . . ?
N33 Cu2 N16 N15 129.1(4) . . . . ?
N14 Cu2 N16 N15 9.7(4) . . . . ?
N12 N11 C11 C12 -0.8(7) . . . . ?
Cu1 N11 C11 C12 164.8(5) . . . . ?
N11 C11 C12 C13 0.3(8) . . . . ?
N11 N12 C13 C12 -0.9(7) . . . . ?
C14 N12 C13 C12 -178.2(6) . . . . ?
C11 C12 C13 N12 0.4(8) . . . . ?
C110 N13 C14 C15 0.1(8) . . . . ?
Cu1 N13 C14 C15 179.0(5) . . . . ?
C110 N13 C14 N12 -179.3(4) . . . . ?
Cu1 N13 C14 N12 -0.4(6) . . . . ?
C13 N12 C14 N13 171.9(6) . . . . ?
N11 N12 C14 N13 -5.3(7) . . . . ?
C13 N12 C14 C15 -7.6(10) . . . . ?
N11 N12 C14 C15 175.3(5) . . . . ?
N13 C14 C15 C16 0.6(9) . . . . ?
N12 C14 C15 C16 180.0(5) . . . . ?
C110 N14 C16 N15 -178.8(4) . . . . ?
Cu2 N14 C16 N15 2.9(6) . . . . ?
C110 N14 C16 C15 4.0(8) . . . . ?
Cu2 N14 C16 C15 -174.3(4) . . . . ?
C17 N15 C16 N14 -178.6(6) . . . . ?
N16 N15 C16 N14 5.6(7) . . . . ?
C17 N15 C16 C15 -1.4(10) . . . . ?
N16 N15 C16 C15 -177.2(6) . . . . ?
C14 C15 C16 N14 -2.7(9) . . . . ?
C14 C15 C16 N15 -179.7(5) . . . . ?
N16 N15 C17 C18 -0.8(9) . . . . ?
C16 N15 C17 C18 -176.8(7) . . . . ?
N15 C17 C18 C19 1.5(10) . . . . ?
N15 N16 C19 C18 1.3(9) . . . . ?
Cu2 N16 C19 C18 -166.6(7) . . . . ?
C17 C18 C19 N16 -1.8(11) . . . . ?
C16 N14 C110 N17 176.6(4) . . . . ?
Cu2 N14 C110 N17 -5.4(6) . . . . ?
C16 N14 C110 N13 -3.2(7) . . . . ?
Cu2 N14 C110 N13 174.7(3) . . . . ?
C14 N13 C110 N17 -178.6(4) . . . . ?
Cu1 N13 C110 N17 2.7(6) . . . . ?
C14 N13 C110 N14 1.3(7) . . . . ?
Cu1 N13 C110 N14 -177.4(3) . . . . ?
N22 N21 C21 C22 -0.3(6) . . . . ?
Cu1 N21 C21 C22 173.0(4) . . . . ?
N21 C21 C22 C23 1.2(7) . . . . ?
C21 C22 C23 N22 -1.6(6) . . . . ?
N21 N22 C23 C22 1.5(6) . . . . ?
C24 N22 C23 C22 -179.5(5) . . . . ?
C24 N23 C26 N24 -178.9(5) . . . . ?
Cu1 N23 C26 N24 0.3(8) . . . . ?
C24 N23 C26 N23 1.9(9) . . . 6 ?
Cu1 N23 C26 N23 -178.9(3) . . . 6 ?
C26 N23 C24 C25 -1.7(8) . . . . ?
Cu1 N23 C24 C25 179.0(5) . . . . ?
C26 N23 C24 N22 178.1(4) . . . . ?
Cu1 N23 C24 N22 -1.2(5) . . . . ?
C24 C25 C24 N23 1.6(10) 6 . . . ?
C24 C25 C24 N22 -178.3(4) 6 . . . ?
N21 N22 C24 N23 -2.2(6) . . . . ?
C23 N22 C24 N23 178.8(5) . . . . ?
N21 N22 C24 C25 177.6(5) . . . . ?
C23 N22 C24 C25 -1.4(8) . . . . ?
N32 N31 C31 C32 0.1(6) . . . . ?
Cu2 N31 C31 C32 175.2(4) . . . . ?
N31 C31 C32 C33 -0.6(7) . . . . ?
C31 C32 C33 N32 0.8(6) . . . . ?
N31 N32 C33 C32 -0.8(5) . . . . ?
C34 N32 C33 C32 -175.9(4) . . . . ?
C34 N33 C36 N33 4.7(10) . . . 6 ?
Cu2 N33 C36 N33 -170.5(4) . . . 6 ?
C34 N33 C36 N34 -177.7(7) . . . . ?
Cu2 N33 C36 N34 7.1(11) . . . . ?
C36 N33 C34 C35 0.9(7) . . . . ?
Cu2 N33 C34 C35 176.8(4) . . . . ?
C36 N33 C34 N32 -177.7(5) . . . . ?
Cu2 N33 C34 N32 -1.9(4) . . . . ?
C33 N32 C34 N33 176.5(4) . . . . ?
N31 N32 C34 N33 1.7(5) . . . . ?
C33 N32 C34 C35 -2.1(7) . . . . ?
N31 N32 C34 C35 -177.0(4) . . . . ?
N33 C34 C35 C34 -5.7(8) . . . 6 ?
N32 C34 C35 C34 172.8(3) . . . 6 ?
